data_4517644
loop_
_publ_author_name
'Luo, Xu-Feng'
'Han, Hua-Bo'
'Yan, Zhi-Ping'
'Wu, Zheng-Guang'
'Su, Jian'
'Zou, Jian-Wei'
'Zhu, Zi-Qi'
'Zheng, You-Xuan'
'Zuo, Jing-Lin'

_publ_section_title
;
 Multi-color Circularly Polarized Photoluminescence and
 Electroluminescence with 1,2-Diaminecyclohexane Enantiomers.
;
_journal_name_full 'ACS applied materials &amp; interfaces'
_journal_paper_doi 10.1021/acsami.0c02400
_journal_year 2020
_chemical_formula_moiety 'C40 H36 N6'
_chemical_formula_sum 'C40 H36 N6'
_chemical_formula_weight 600.75
_space_group_IT_number 14
_space_group_name_Hall '-P 2yn'
_space_group_name_H-M_alt 'P 1 21/n 1'
_symmetry_cell_setting monoclinic
_symmetry_space_group_name_H-M 'P 1 21/n 1'
_atom_sites_solution_hydrogens geom
_atom_sites_solution_primary direct
_atom_sites_solution_secondary difmap
_audit_creation_method SHELXL-97
_cell_angle_alpha 90.00
_cell_angle_beta 100.545(2)
_cell_angle_gamma 90.00
_cell_formula_units_Z 4
_cell_length_a 11.5544(5)
_cell_length_b 19.6985(7)
_cell_length_c 14.4539(6)
_cell_measurement_reflns_used 8712
_cell_measurement_temperature 296(2)
_cell_measurement_theta_max 26.41
_cell_measurement_theta_min 2.32
_cell_volume 3234.2(2)
_computing_structure_refinement 'SHELXL-97 (Sheldrick, 1997)'
_computing_structure_solution 'SHELXS-97 (Sheldrick, 1990)'
_diffrn_ambient_temperature 296(2)
_diffrn_measured_fraction_theta_full 0.996
_diffrn_measured_fraction_theta_max 0.996
_diffrn_measurement_device_type 'Bruker APEX-II CCD'
_diffrn_measurement_method '\f and \w scans'
_diffrn_radiation_monochromator graphite
_diffrn_radiation_source 'fine-focus sealed tube'
_diffrn_radiation_type MoK\a
_diffrn_radiation_wavelength 0.71073
_diffrn_reflns_av_R_equivalents 0.0783
_diffrn_reflns_av_sigmaI/netI 0.0692
_diffrn_reflns_limit_h_max 14
_diffrn_reflns_limit_h_min -14
_diffrn_reflns_limit_k_max 24
_diffrn_reflns_limit_k_min -24
_diffrn_reflns_limit_l_max 18
_diffrn_reflns_limit_l_min -15
_diffrn_reflns_number 26210
_diffrn_reflns_theta_full 26.42
_diffrn_reflns_theta_max 26.42
_diffrn_reflns_theta_min 2.08
_exptl_absorpt_coefficient_mu 0.074
_exptl_crystal_colour YELLOW
_exptl_crystal_density_diffrn 1.234
_exptl_crystal_density_method 'not measured'
_exptl_crystal_description BLOCK
_exptl_crystal_F_000 1272
_refine_diff_density_max 0.368
_refine_diff_density_min -0.371
_refine_diff_density_rms 0.077
_refine_ls_extinction_method none
_refine_ls_goodness_of_fit_ref 1.183
_refine_ls_hydrogen_treatment mixed
_refine_ls_matrix_type full
_refine_ls_number_parameters 462
_refine_ls_number_reflns 6628
_refine_ls_number_restraints 39
_refine_ls_restrained_S_all 1.182
_refine_ls_R_factor_all 0.1464
_refine_ls_R_factor_gt 0.1275
_refine_ls_shift/su_max 0.002
_refine_ls_shift/su_mean 0.000
_refine_ls_structure_factor_coef Fsqd
_refine_ls_weighting_details 'calc w=1/[\s^2^(Fo^2^)+(0.0000P)^2^+16.6671P] where P=(Fo^2^+2Fc^2^)/3'
_refine_ls_weighting_scheme calc
_refine_ls_wR_factor_gt 0.2778
_refine_ls_wR_factor_ref 0.2863
_reflns_number_gt 5323
_reflns_number_total 6628
_reflns_threshold_expression >2sigma(I)
_cod_data_source_file am0c02400_si_002.cif
_cod_data_source_block 20191105_r_dpa_0m_a
_cod_depositor_comments
;
The following automatic conversions were performed:

data item '_symmetry_cell_setting' value 'Monoclinic' was changed to
'monoclinic' in accordance with the
/home/data/users/saulius/crontab/automatic-downloads/rss-feeds/ACS/lib/dictionaries/cif_core.dic
dictionary named 'cif_core.dic' version 2.4.2 last updated on
2011-04-26.

Automatic conversion script
Id: cif_fix_values 7556 2019-12-06 15:28:31Z antanas 
;
_cod_original_sg_symbol_H-M P2(1)/n
_cod_database_code 4517644

loop_
_symmetry_equiv_pos_as_xyz
'x, y, z'
'-x+1/2, y+1/2, -z+1/2'
'-x, -y, -z'
'x-1/2, -y-1/2, z-1/2'

loop_
_atom_site_label
_atom_site_type_symbol
_atom_site_fract_x
_atom_site_fract_y
_atom_site_fract_z
_atom_site_U_iso_or_equiv
_atom_site_adp_type
_atom_site_occupancy
_atom_site_symmetry_multiplicity
_atom_site_calc_flag
_atom_site_refinement_flags
_atom_site_disorder_assembly
_atom_site_disorder_group
N1 N 0.7072(3) 0.5425(2) 0.2910(3) 0.0280(9) Uani 1 1 d . . .
N2 N 0.5542(3) 0.42688(19) 0.2538(3) 0.0262(9) Uani 1 1 d . . .
N5 N 0.3614(4) 0.6905(2) 0.2268(3) 0.0411(12) Uani 1 1 d . . .
N4 N 0.2502(4) 0.4006(2) 0.1934(3) 0.0417(11) Uani 1 1 d . A .
C28 C 0.4120(4) 0.6271(2) 0.2391(3) 0.0228(9) Uani 1 1 d . A .
C13 C 0.6088(4) 0.3988(2) 0.3414(3) 0.0240(9) Uani 1 1 d . . .
C19 C 0.5410(4) 0.3894(2) 0.1684(3) 0.0257(10) Uani 1 1 d . . .
C31 C 0.5097(4) 0.4942(2) 0.2513(3) 0.0219(9) Uani 1 1 d . . .
C1 C 0.7715(4) 0.5605(2) 0.3801(3) 0.0265(10) Uani 1 1 d . . .
C2 C 0.7151(4) 0.5685(3) 0.4568(4) 0.0327(11) Uani 1 1 d . . .
H2 H 0.6339 0.5631 0.4490 0.039 Uiso 1 1 calc R . .
C14 C 0.5734(4) 0.4201(3) 0.4237(3) 0.0303(11) Uani 1 1 d . . .
H14 H 0.5133 0.4519 0.4209 0.036 Uiso 1 1 calc R . .
C25 C 0.5828(4) 0.5502(2) 0.2701(3) 0.0233(9) Uani 1 1 d . A .
C29 C 0.3362(4) 0.5693(2) 0.2236(3) 0.0253(10) Uani 1 1 d . . .
C32 C 0.3107(4) 0.4464(2) 0.2088(3) 0.0272(10) Uani 1 1 d . . .
C30 C 0.3867(4) 0.5052(2) 0.2281(3) 0.0226(9) Uani 1 1 d . A .
C26 C 0.5327(4) 0.6161(2) 0.2622(3) 0.0249(10) Uani 1 1 d . . .
C20 C 0.5461(4) 0.4226(3) 0.0846(3) 0.0334(11) Uani 1 1 d . . .
H20 H 0.5571 0.4694 0.0843 0.040 Uiso 1 1 calc R . .
C18 C 0.6968(4) 0.3508(3) 0.3465(4) 0.0349(12) Uani 1 1 d . . .
H18 H 0.7217 0.3365 0.2920 0.042 Uiso 1 1 calc R . .
N6 N 0.2152(4) 0.5775(3) 0.2032(5) 0.0622(18) Uani 1 1 d . A .
C27 C 0.6138(5) 0.6729(3) 0.2678(4) 0.0340(12) Uani 1 1 d . A .
C6 C 0.8923(4) 0.5693(3) 0.3946(4) 0.0406(13) Uani 1 1 d . . .
H6 H 0.9315 0.5649 0.3442 0.049 Uiso 1 1 calc R . .
C7 C 0.7632(4) 0.5248(3) 0.2136(4) 0.0393(13) Uani 1 1 d . . .
N3 N 0.6755(5) 0.7169(3) 0.2671(4) 0.0607(16) Uani 1 1 d . . .
C24 C 0.5226(5) 0.3202(3) 0.1672(4) 0.0411(13) Uani 1 1 d . . .
H24 H 0.5170 0.2976 0.2226 0.049 Uiso 1 1 calc R . .
C3 C 0.7796(5) 0.5844(3) 0.5446(4) 0.0411(13) Uani 1 1 d . . .
H3 H 0.7411 0.5897 0.5953 0.049 Uiso 1 1 calc R . .
C21 C 0.5349(5) 0.3863(3) 0.0013(4) 0.0414(13) Uani 1 1 d . . .
H21 H 0.5379 0.4089 -0.0547 0.050 Uiso 1 1 calc R . .
C15 C 0.6277(5) 0.3939(3) 0.5100(4) 0.0430(14) Uani 1 1 d . . .
H15 H 0.6054 0.4091 0.5651 0.052 Uiso 1 1 calc R . .
C5 C 0.9553(5) 0.5846(3) 0.4826(4) 0.0478(15) Uani 1 1 d . . .
H5 H 1.0365 0.5897 0.4911 0.057 Uiso 1 1 calc R . .
C17 C 0.7481(5) 0.3238(3) 0.4329(4) 0.0437(14) Uani 1 1 d . . .
H17 H 0.8059 0.2907 0.4356 0.052 Uiso 1 1 calc R . .
C16 C 0.7148(5) 0.3453(3) 0.5143(4) 0.0476(16) Uani 1 1 d . . .
H16 H 0.7506 0.3273 0.5720 0.057 Uiso 1 1 calc R . .
C22 C 0.5194(6) 0.3168(3) 0.0007(4) 0.0500(16) Uani 1 1 d . . .
H22 H 0.5137 0.2926 -0.0551 0.060 Uiso 1 1 calc R . .
C12 C 0.8329(5) 0.4684(4) 0.2178(6) 0.0584(19) Uani 1 1 d . . .
H12 H 0.8486 0.4418 0.2717 0.070 Uiso 1 1 calc R . .
C4 C 0.8990(6) 0.5923(3) 0.5578(4) 0.0486(16) Uani 1 1 d . . .
H4 H 0.9417 0.6028 0.6171 0.058 Uiso 1 1 calc R . .
C8 C 0.7407(6) 0.5649(4) 0.1326(4) 0.0583(19) Uani 1 1 d . . .
H8 H 0.6954 0.6040 0.1320 0.070 Uiso 1 1 calc R . .
C37 C 0.2151(7) 0.7595(3) 0.1193(5) 0.0536(17) Uani 1 1 d . . .
C23 C 0.5123(6) 0.2838(3) 0.0827(4) 0.0506(16) Uani 1 1 d . . .
H23 H 0.5005 0.2371 0.0824 0.061 Uiso 1 1 calc R . .
C34 C 0.4007(6) 0.7459(3) 0.2905(5) 0.0536(17) Uani 1 1 d . A .
H34A H 0.4560 0.7292 0.3433 0.080 Uiso 1 1 calc R . .
H34B H 0.3343 0.7654 0.3121 0.080 Uiso 1 1 calc R . .
H34C H 0.4378 0.7799 0.2582 0.080 Uiso 1 1 calc R . .
C33 C 0.1449(5) 0.5506(4) 0.2665(5) 0.069(2) Uani 1 1 d . . .
H33A H 0.1805 0.5099 0.2950 0.104 Uiso 1 1 calc R A .
H33B H 0.0674 0.5405 0.2324 0.104 Uiso 1 1 calc R . .
H33C H 0.1395 0.5835 0.3146 0.104 Uiso 1 1 calc R . .
C38 C 0.0543(6) 0.6438(4) 0.1053(7) 0.075(3) Uani 1 1 d . . .
H38A H 0.0287 0.6160 0.0498 0.090 Uiso 0.499(10) 1 calc PR A 1
H38B H 0.0203 0.6242 0.1558 0.090 Uiso 0.499(10) 1 calc PR A 1
C10 C 0.8530(8) 0.4926(6) 0.0560(7) 0.091(3) Uani 1 1 d . . .
H10 H 0.8830 0.4811 0.0026 0.109 Uiso 1 1 calc R . .
C11 C 0.8807(7) 0.4520(5) 0.1358(8) 0.087(3) Uani 1 1 d . . .
H11 H 0.9298 0.4146 0.1359 0.104 Uiso 1 1 calc R . .
C9 C 0.7851(8) 0.5473(6) 0.0534(5) 0.087(3) Uani 1 1 d . . .
H9 H 0.7675 0.5733 -0.0011 0.104 Uiso 1 1 calc R . .
C35B C 0.2326(12) 0.6992(7) 0.1906(10) 0.029(3) Uani 0.501(10) 1 d P A 2
H35B H 0.2147 0.7244 0.2447 0.035 Uiso 0.501(10) 1 calc PR A 2
C36A C 0.1879(8) 0.6373(5) 0.1322(7) 0.024(2) Uani 0.499(10) 1 d P A 1
H36A H 0.2112 0.6197 0.0749 0.028 Uiso 0.499(10) 1 calc PR A 1
C39A C 0.0895(16) 0.7483(10) 0.0470(12) 0.067(3) Uani 0.499(10) 1 d PU A 1
H39A H 0.0568 0.7924 0.0270 0.081 Uiso 0.499(10) 1 calc PR A 1
H39B H 0.1045 0.7247 -0.0086 0.081 Uiso 0.499(10) 1 calc PR A 1
C40B C 0.0418(13) 0.7065(7) 0.0238(10) 0.059(3) Uani 0.501(10) 1 d PDU A 2
H40A H 0.0853 0.6951 -0.0254 0.070 Uiso 0.501(10) 1 calc PR A 2
H40B H -0.0401 0.7137 -0.0044 0.070 Uiso 0.501(10) 1 calc PR A 2
H37A H 0.232(7) 0.799(4) 0.159(6) 0.08(3) Uiso 1 1 d . . .
H37B H 0.277(7) 0.765(4) 0.070(6) 0.09(3) Uiso 1 1 d . . .
C36B C 0.1658(9) 0.6511(6) 0.1953(9) 0.044(3) Uani 0.501(10) 1 d P A 2
H36B H 0.1310 0.6587 0.2513 0.053 Uiso 0.501(10) 1 calc PR A 2
C40A C 0.0041(14) 0.7108(8) 0.0860(12) 0.069(3) Uani 0.499(10) 1 d PU A 1
H40C H -0.0698 0.7083 0.0417 0.083 Uiso 0.499(10) 1 calc PR A 1
H40D H -0.0101 0.7320 0.1435 0.083 Uiso 0.499(10) 1 calc PR A 1
C39B C 0.0964(15) 0.7740(8) 0.0801(12) 0.062(3) Uani 0.501(10) 1 d PDU A 2
H39C H 0.0919 0.8122 0.0375 0.075 Uiso 0.501(10) 1 calc PR A 2
H39D H 0.0529 0.7851 0.1295 0.075 Uiso 0.501(10) 1 calc PR A 2
C35A C 0.2528(13) 0.6870(8) 0.1526(11) 0.037(3) Uani 0.499(10) 1 d P A 1
H35A H 0.2965 0.6791 0.1015 0.045 Uiso 0.499(10) 1 calc PR A 1

loop_
_atom_site_aniso_label
_atom_site_aniso_U_11
_atom_site_aniso_U_22
_atom_site_aniso_U_33
_atom_site_aniso_U_23
_atom_site_aniso_U_13
_atom_site_aniso_U_12
N1 0.0210(19) 0.041(2) 0.023(2) -0.0048(18) 0.0061(15) 0.0005(17)
N2 0.033(2) 0.026(2) 0.0183(19) -0.0018(16) 0.0006(16) 0.0070(16)
N5 0.041(3) 0.022(2) 0.051(3) -0.007(2) -0.016(2) 0.0049(18)
N4 0.048(3) 0.036(2) 0.042(3) 0.000(2) 0.010(2) -0.014(2)
C28 0.032(2) 0.021(2) 0.014(2) -0.0009(17) 0.0000(17) 0.0006(18)
C13 0.029(2) 0.024(2) 0.018(2) 0.0006(18) 0.0022(18) -0.0023(18)
C19 0.029(2) 0.028(2) 0.018(2) -0.0046(19) 0.0005(18) 0.0019(19)
C31 0.023(2) 0.023(2) 0.018(2) -0.0029(17) 0.0012(17) 0.0000(17)
C1 0.024(2) 0.028(2) 0.027(2) -0.007(2) 0.0022(18) -0.0006(18)
C2 0.031(3) 0.034(3) 0.032(3) -0.003(2) 0.004(2) -0.001(2)
C14 0.033(3) 0.034(3) 0.024(2) 0.001(2) 0.0031(19) 0.000(2)
C25 0.021(2) 0.032(2) 0.017(2) -0.0006(18) 0.0042(17) 0.0009(18)
C29 0.022(2) 0.026(2) 0.028(2) 0.0070(19) 0.0038(18) 0.0003(18)
C32 0.027(2) 0.028(2) 0.026(2) 0.006(2) 0.0015(19) -0.001(2)
C30 0.024(2) 0.022(2) 0.021(2) 0.0011(18) 0.0005(17) -0.0050(17)
C26 0.028(2) 0.026(2) 0.020(2) -0.0035(18) 0.0033(18) -0.0062(19)
C20 0.039(3) 0.036(3) 0.025(2) -0.006(2) 0.006(2) -0.003(2)
C18 0.034(3) 0.035(3) 0.034(3) 0.002(2) 0.001(2) 0.006(2)
N6 0.024(2) 0.037(3) 0.128(6) 0.029(3) 0.019(3) 0.004(2)
C27 0.037(3) 0.029(3) 0.035(3) 0.000(2) 0.005(2) -0.007(2)
C6 0.026(3) 0.051(3) 0.045(3) -0.015(3) 0.005(2) -0.002(2)
C7 0.028(3) 0.058(4) 0.033(3) -0.022(3) 0.011(2) -0.015(2)
N3 0.057(3) 0.049(3) 0.075(4) 0.009(3) 0.008(3) -0.026(3)
C24 0.063(4) 0.030(3) 0.028(3) -0.004(2) 0.003(3) 0.003(3)
C3 0.056(4) 0.041(3) 0.024(3) -0.006(2) 0.002(2) 0.000(3)
C21 0.049(3) 0.055(4) 0.019(2) 0.000(2) 0.005(2) 0.001(3)
C15 0.052(3) 0.055(4) 0.021(3) 0.002(2) 0.003(2) -0.016(3)
C5 0.029(3) 0.053(4) 0.055(4) -0.012(3) -0.012(3) 0.001(2)
C17 0.041(3) 0.037(3) 0.048(4) 0.005(3) -0.005(3) 0.006(2)
C16 0.049(3) 0.054(4) 0.031(3) 0.017(3) -0.014(3) -0.010(3)
C22 0.061(4) 0.057(4) 0.031(3) -0.021(3) 0.004(3) 0.003(3)
C12 0.037(3) 0.064(4) 0.080(5) -0.038(4) 0.026(3) -0.007(3)
C4 0.056(4) 0.047(3) 0.034(3) -0.008(3) -0.015(3) 0.000(3)
C8 0.050(4) 0.098(6) 0.029(3) -0.007(3) 0.015(3) -0.024(4)
C37 0.076(5) 0.032(3) 0.048(4) 0.011(3) -0.002(3) 0.018(3)
C23 0.071(4) 0.036(3) 0.041(3) -0.013(3) 0.003(3) -0.003(3)
C34 0.075(5) 0.032(3) 0.053(4) -0.017(3) 0.009(3) -0.001(3)
C33 0.033(3) 0.102(6) 0.079(5) -0.042(5) 0.025(3) -0.017(4)
C38 0.040(4) 0.057(4) 0.113(7) -0.014(4) -0.028(4) 0.012(3)
C10 0.080(6) 0.126(9) 0.080(6) -0.053(6) 0.051(5) -0.051(6)
C11 0.056(5) 0.089(6) 0.126(8) -0.072(6) 0.045(5) -0.021(4)
C9 0.078(6) 0.144(9) 0.045(4) -0.042(5) 0.029(4) -0.050(6)
C35B 0.041(7) 0.024(6) 0.020(7) -0.002(5) 0.002(5) 0.005(5)
C36A 0.030(5) 0.020(5) 0.021(5) 0.003(4) 0.004(4) 0.007(4)
C39A 0.075(6) 0.064(8) 0.050(7) 0.003(6) -0.024(6) 0.038(6)
C40B 0.064(6) 0.059(6) 0.044(6) 0.004(5) -0.015(5) 0.032(5)
C36B 0.029(6) 0.050(7) 0.047(8) -0.023(6) -0.008(5) 0.015(5)
C40A 0.072(6) 0.066(6) 0.056(6) -0.009(5) -0.023(5) 0.036(5)
C39B 0.072(6) 0.058(7) 0.049(7) -0.003(5) -0.011(6) 0.030(6)
C35A 0.040(7) 0.041(8) 0.025(8) 0.006(6) -0.009(6) 0.013(6)

loop_
_atom_type_symbol
_atom_type_description
_atom_type_scat_dispersion_real
_atom_type_scat_dispersion_imag
_atom_type_scat_source
C C 0.0033 0.0016 'International Tables Vol C Tables 4.2.6.8 and 6.1.1.4'
H H 0.0000 0.0000 'International Tables Vol C Tables 4.2.6.8 and 6.1.1.4'
N N 0.0061 0.0033 'International Tables Vol C Tables 4.2.6.8 and 6.1.1.4'

loop_
_geom_angle_atom_site_label_1
_geom_angle_atom_site_label_2
_geom_angle_atom_site_label_3
_geom_angle
_geom_angle_site_symmetry_1
_geom_angle_site_symmetry_3
_geom_angle_publ_flag
C1 N1 C25 120.7(4) . . ?
C1 N1 C7 122.5(4) . . ?
C25 N1 C7 116.3(4) . . ?
C13 N2 C31 119.1(4) . . ?
C13 N2 C19 122.1(4) . . ?
C31 N2 C19 118.8(4) . . ?
C28 N5 C34 121.8(4) . . ?
C28 N5 C35B 121.5(6) . . ?
C34 N5 C35B 108.2(7) . . ?
C28 N5 C35A 109.4(7) . . ?
C34 N5 C35A 128.0(8) . . ?
C35B N5 C35A 26.2(5) . . ?
N5 C28 C26 123.8(4) . . ?
N5 C28 C29 118.0(4) . . ?
C26 C28 C29 118.1(4) . . ?
C18 C13 C14 119.4(4) . . ?
C18 C13 N2 121.1(4) . . ?
C14 C13 N2 119.5(4) . . ?
C24 C19 C20 119.1(5) . . ?
C24 C19 N2 121.1(4) . . ?
C20 C19 N2 119.9(4) . . ?
C25 C31 C30 118.3(4) . . ?
C25 C31 N2 122.2(4) . . ?
C30 C31 N2 119.5(4) . . ?
C6 C1 C2 118.1(5) . . ?
C6 C1 N1 121.2(5) . . ?
C2 C1 N1 120.7(4) . . ?
C3 C2 C1 120.2(5) . . ?
C3 C2 H2 119.9 . . ?
C1 C2 H2 119.9 . . ?
C15 C14 C13 120.0(5) . . ?
C15 C14 H14 120.0 . . ?
C13 C14 H14 120.0 . . ?
C31 C25 C26 119.2(4) . . ?
C31 C25 N1 120.9(4) . . ?
C26 C25 N1 119.8(4) . . ?
N6 C29 C30 121.0(4) . . ?
N6 C29 C28 120.4(4) . . ?
C30 C29 C28 118.6(4) . . ?
N4 C32 C30 179.4(6) . . ?
C29 C30 C31 123.0(4) . . ?
C29 C30 C32 118.9(4) . . ?
C31 C30 C32 118.0(4) . . ?
C28 C26 C25 122.7(4) . . ?
C28 C26 C27 120.1(4) . . ?
C25 C26 C27 116.8(4) . . ?
C19 C20 C21 120.2(5) . . ?
C19 C20 H20 119.9 . . ?
C21 C20 H20 119.9 . . ?
C13 C18 C17 119.9(5) . . ?
C13 C18 H18 120.0 . . ?
C17 C18 H18 120.0 . . ?
C29 N6 C33 119.4(6) . . ?
C29 N6 C36B 117.8(6) . . ?
C33 N6 C36B 98.5(7) . . ?
C29 N6 C36A 107.6(5) . . ?
C33 N6 C36A 129.1(6) . . ?
C36B N6 C36A 38.5(6) . . ?
N3 C27 C26 176.4(6) . . ?
C5 C6 C1 120.9(5) . . ?
C5 C6 H6 119.5 . . ?
C1 C6 H6 119.5 . . ?
C12 C7 C8 121.0(6) . . ?
C12 C7 N1 120.7(6) . . ?
C8 C7 N1 118.3(6) . . ?
C19 C24 C23 120.4(5) . . ?
C19 C24 H24 119.8 . . ?
C23 C24 H24 119.8 . . ?
C4 C3 C2 120.9(6) . . ?
C4 C3 H3 119.5 . . ?
C2 C3 H3 119.5 . . ?
C22 C21 C20 120.5(5) . . ?
C22 C21 H21 119.7 . . ?
C20 C21 H21 119.7 . . ?
C16 C15 C14 120.2(5) . . ?
C16 C15 H15 119.9 . . ?
C14 C15 H15 119.9 . . ?
C4 C5 C6 120.6(5) . . ?
C4 C5 H5 119.7 . . ?
C6 C5 H5 119.7 . . ?
C16 C17 C18 121.0(5) . . ?
C16 C17 H17 119.5 . . ?
C18 C17 H17 119.5 . . ?
C17 C16 C15 119.4(5) . . ?
C17 C16 H16 120.3 . . ?
C15 C16 H16 120.3 . . ?
C23 C22 C21 119.7(5) . . ?
C23 C22 H22 120.2 . . ?
C21 C22 H22 120.2 . . ?
C7 C12 C11 117.4(8) . . ?
C7 C12 H12 121.3 . . ?
C11 C12 H12 121.3 . . ?
C3 C4 C5 119.3(5) . . ?
C3 C4 H4 120.4 . . ?
C5 C4 H4 120.4 . . ?
C9 C8 C7 120.8(9) . . ?
C9 C8 H8 119.6 . . ?
C7 C8 H8 119.6 . . ?
C39B C37 C35A 120.6(10) . . ?
C39B C37 C35B 114.7(11) . . ?
C35A C37 C35B 25.2(5) . . ?
C39B C37 C39A 24.7(7) . . ?
C35A C37 C39A 104.0(9) . . ?
C35B C37 C39A 108.2(10) . . ?
C39B C37 H37A 99(5) . . ?
C35A C37 H37A 123(5) . . ?
C35B C37 H37A 103(5) . . ?
C39A C37 H37A 123(5) . . ?
C39B C37 H37B 115(4) . . ?
C35A C37 H37B 97(4) . . ?
C35B C37 H37B 119(4) . . ?
C39A C37 H37B 102(4) . . ?
H37A C37 H37B 103(6) . . ?
C22 C23 C24 120.1(6) . . ?
C22 C23 H23 119.9 . . ?
C24 C23 H23 119.9 . . ?
N5 C34 H34A 109.5 . . ?
N5 C34 H34B 109.5 . . ?
H34A C34 H34B 109.5 . . ?
N5 C34 H34C 109.5 . . ?
H34A C34 H34C 109.5 . . ?
H34B C34 H34C 109.5 . . ?
N6 C33 H33A 109.5 . . ?
N6 C33 H33B 109.5 . . ?
H33A C33 H33B 109.5 . . ?
N6 C33 H33C 109.5 . . ?
H33A C33 H33C 109.5 . . ?
H33B C33 H33C 109.5 . . ?
C40A C38 C36A 118.4(9) . . ?
C40A C38 C36B 107.3(8) . . ?
C36A C38 C36B 37.3(5) . . ?
C40A C38 C40B 38.9(8) . . ?
C36A C38 C40B 101.0(8) . . ?
C36B C38 C40B 115.8(8) . . ?
C40A C38 H38A 107.7 . . ?
C36A C38 H38A 107.7 . . ?
C36B C38 H38A 140.4 . . ?
C40B C38 H38A 82.1 . . ?
C40A C38 H38B 107.7 . . ?
C36A C38 H38B 107.7 . . ?
C36B C38 H38B 78.9 . . ?
C40B C38 H38B 144.9 . . ?
H38A C38 H38B 107.1 . . ?
C9 C10 C11 122.3(8) . . ?
C9 C10 H10 118.8 . . ?
C11 C10 H10 118.8 . . ?
C10 C11 C12 119.3(8) . . ?
C10 C11 H11 120.4 . . ?
C12 C11 H11 120.4 . . ?
C10 C9 C8 119.2(10) . . ?
C10 C9 H9 120.4 . . ?
C8 C9 H9 120.4 . . ?
C36B C35B N5 119.1(11) . . ?
C36B C35B C37 128.0(12) . . ?
N5 C35B C37 108.6(9) . . ?
C36B C35B H35B 96.9 . . ?
N5 C35B H35B 96.9 . . ?
C37 C35B H35B 96.9 . . ?
C35A C36A C38 122.4(10) . . ?
C35A C36A N6 113.7(9) . . ?
C38 C36A N6 107.7(7) . . ?
C35A C36A H36A 103.6 . . ?
C38 C36A H36A 103.6 . . ?
N6 C36A H36A 103.6 . . ?
C40A C39A C37 114.3(12) . . ?
C40A C39A H39A 108.7 . . ?
C37 C39A H39A 108.7 . . ?
C40A C39A H39B 108.7 . . ?
C37 C39A H39B 108.7 . . ?
H39A C39A H39B 107.6 . . ?
C39B C40B C38 105.8(10) . . ?
C39B C40B H40A 110.6 . . ?
C38 C40B H40A 110.6 . . ?
C39B C40B H40B 110.6 . . ?
C38 C40B H40B 110.6 . . ?
H40A C40B H40B 108.7 . . ?
C35B C36B N6 119.7(10) . . ?
C35B C36B C38 115.3(12) . . ?
N6 C36B C38 101.5(7) . . ?
C35B C36B H36B 106.5 . . ?
N6 C36B H36B 106.5 . . ?
C38 C36B H36B 106.5 . . ?
C39A C40A C38 105.4(13) . . ?
C39A C40A H40C 110.7 . . ?
C38 C40A H40C 110.7 . . ?
C39A C40A H40D 110.7 . . ?
C38 C40A H40D 110.7 . . ?
H40C C40A H40D 108.8 . . ?
C37 C39B C40B 107.2(11) . . ?
C37 C39B H39C 110.3 . . ?
C40B C39B H39C 110.3 . . ?
C37 C39B H39D 110.3 . . ?
C40B C39B H39D 110.3 . . ?
H39C C39B H39D 108.5 . . ?
C36A C35A N5 126.9(11) . . ?
C36A C35A C37 122.3(11) . . ?
N5 C35A C37 109.5(10) . . ?
C36A C35A H35A 93.9 . . ?
N5 C35A H35A 93.9 . . ?
C37 C35A H35A 93.9 . . ?

loop_
_geom_bond_atom_site_label_1
_geom_bond_atom_site_label_2
_geom_bond_distance
_geom_bond_site_symmetry_2
_geom_bond_publ_flag
N1 C1 1.410(6) . ?
N1 C25 1.422(6) . ?
N1 C7 1.434(6) . ?
N2 C13 1.420(6) . ?
N2 C31 1.421(6) . ?
N2 C19 1.422(6) . ?
N5 C28 1.376(6) . ?
N5 C34 1.446(7) . ?
N5 C35B 1.494(14) . ?
N5 C35A 1.495(14) . ?
N4 C32 1.138(6) . ?
C28 C26 1.390(6) . ?
C28 C29 1.429(6) . ?
C13 C18 1.382(7) . ?
C13 C14 1.392(7) . ?
C19 C24 1.379(7) . ?
C19 C20 1.388(7) . ?
C31 C25 1.386(6) . ?
C31 C30 1.416(6) . ?
C1 C6 1.383(7) . ?
C1 C2 1.394(7) . ?
C2 C3 1.386(7) . ?
C2 H2 0.9300 . ?
C14 C15 1.390(7) . ?
C14 H14 0.9300 . ?
C25 C26 1.417(6) . ?
C29 N6 1.384(6) . ?
C29 C30 1.387(6) . ?
C32 C30 1.449(6) . ?
C26 C27 1.452(6) . ?
C20 C21 1.386(7) . ?
C20 H20 0.9300 . ?
C18 C17 1.386(7) . ?
C18 H18 0.9300 . ?
N6 C33 1.432(9) . ?
N6 C36B 1.555(12) . ?
N6 C36A 1.557(10) . ?
C27 N3 1.124(7) . ?
C6 C5 1.378(8) . ?
C6 H6 0.9300 . ?
C7 C12 1.366(9) . ?
C7 C8 1.397(9) . ?
C24 C23 1.402(8) . ?
C24 H24 0.9300 . ?
C3 C4 1.367(8) . ?
C3 H3 0.9300 . ?
C21 C22 1.380(9) . ?
C21 H21 0.9300 . ?
C15 C16 1.383(9) . ?
C15 H15 0.9300 . ?
C5 C4 1.374(9) . ?
C5 H5 0.9300 . ?
C17 C16 1.370(9) . ?
C17 H17 0.9300 . ?
C16 H16 0.9300 . ?
C22 C23 1.367(9) . ?
C22 H22 0.9300 . ?
C12 C11 1.434(11) . ?
C12 H12 0.9300 . ?
C4 H4 0.9300 . ?
C8 C9 1.382(10) . ?
C8 H8 0.9300 . ?
C37 C39B 1.413(17) . ?
C37 C35A 1.543(15) . ?
C37 C35B 1.561(14) . ?
C37 C39A 1.640(18) . ?
C37 H37A 0.96(8) . ?
C37 H37B 1.11(9) . ?
C23 H23 0.9300 . ?
C34 H34A 0.9600 . ?
C34 H34B 0.9600 . ?
C34 H34C 0.9600 . ?
C33 H33A 0.9600 . ?
C33 H33B 0.9600 . ?
C33 H33C 0.9600 . ?
C38 C40A 1.449(15) . ?
C38 C36A 1.528(11) . ?
C38 C36B 1.661(12) . ?
C38 C40B 1.695(16) . ?
C38 H38A 0.9700 . ?
C38 H38B 0.9700 . ?
C10 C9 1.328(14) . ?
C10 C11 1.393(14) . ?
C10 H10 0.9300 . ?
C11 H11 0.9300 . ?
C9 H9 0.9300 . ?
C35B C36B 1.232(18) . ?
C35B H35B 0.9800 . ?
C36A C35A 1.235(18) . ?
C36A H36A 0.9800 . ?
C39A C40A 1.43(3) . ?
C39A H39A 0.9700 . ?
C39A H39B 0.9700 . ?
C40B C39B 1.623(15) . ?
C40B H40A 0.9700 . ?
C40B H40B 0.9700 . ?
C36B H36B 0.9800 . ?
C40A H40C 0.9700 . ?
C40A H40D 0.9700 . ?
C39B H39C 0.9700 . ?
C39B H39D 0.9700 . ?
C35A H35A 0.9800 . ?
